data_1575022
loop_
_publ_author_name
'Ren, Panlong'
'Zhao, Qing'
'Chi, Yonggui Robin'
'Zhu, Tingshun'

_publ_section_title
;
 Carbene-catalyzed enantioselective construction of a quasi-symmetrical
 spirocyclic hydroquinone with a minor chiral distinction
;
_journal_issue 20
_journal_name_full 'Chemical Science'
_journal_page_first 8940
_journal_page_last 8945
_journal_paper_doi 10.1039/D5SC01605C
_journal_volume 16
_journal_year 2025
_chemical_absolute_configuration ad
_chemical_formula_moiety '2(C24 H19 Cl O5)'
_chemical_formula_sum 'C48 H38 Cl2 O10'
_chemical_formula_weight 845.68
_space_group_crystal_system monoclinic
_space_group_IT_number 4
_space_group_name_Hall 'P 2yb'
_space_group_name_H-M_alt 'P 1 21 1'
_atom_sites_solution_hydrogens geom
_atom_sites_solution_primary dual
_audit_creation_date 2024-10-28
_audit_creation_method
;
Olex2 1.3
(compiled 2020.11.12 svn.r5f609507 for OlexSys, GUI svn.r6408)
;
_audit_update_record
;
2024-10-30 deposited with the CCDC.	2025-04-10 downloaded from the CCDC.
;
_cell_angle_alpha 90
_cell_angle_beta 109.3060(10)
_cell_angle_gamma 90
_cell_formula_units_Z 2
_cell_length_a 13.27670(10)
_cell_length_b 7.84770(10)
_cell_length_c 19.7078(2)
_cell_measurement_reflns_used 8826
_cell_measurement_temperature 99.9(5)
_cell_measurement_theta_max 73.6110
_cell_measurement_theta_min 3.4660
_cell_volume 1937.92(4)
_computing_cell_refinement 'CrysAlisPro 1.171.39.33c (Rigaku OD, 2017)'
_computing_data_collection 'CrysAlisPro 1.171.39.33c (Rigaku OD, 2017)'
_computing_data_reduction 'CrysAlisPro 1.171.39.33c (Rigaku OD, 2017)'
_computing_molecular_graphics 'Olex2 1.3 (Dolomanov et al., 2009)'
_computing_publication_material 'Olex2 1.3 (Dolomanov et al., 2009)'
_computing_structure_refinement 'SHELXL 2018/3 (Sheldrick, 2015)'
_computing_structure_solution 'SHELXT 2014/5 (Sheldrick, 2014)'
_diffrn_ambient_environment N~2~
_diffrn_ambient_temperature 99.9(5)
_diffrn_detector 'Pilatus3R 200K-A'
_diffrn_measured_fraction_theta_full 1.000
_diffrn_measured_fraction_theta_max 0.965
_diffrn_measurement_details
;
List of Runs (angles in degrees, time in seconds):

  # Type    Start    End  Width  t~exp~   \w     \q     \k     \f   Frames
#--------------------------------------------------------------------------
  1  \w    -24.00  20.00   0.50    0.50    --    0.00 -57.00-120.00   88
  2  \w    -15.00  28.00   0.50    0.50    --    0.00 -82.00-150.00   86
  3  \w    -60.00 -33.00   0.50    0.50    --    0.00 -57.00-120.00   54
  4  \w    -31.00  25.00   0.50    0.50    --    0.00 -82.00 120.00  112
  5  \w     90.00 184.00   0.50    2.50    --   94.60  82.00   0.00  188
  6  \w    129.00 155.00   0.50    2.50    --   94.60  82.00 150.00   52
  7  \w      6.00 124.00   0.50    2.50    --   94.60 -77.00  60.00  236
  8  \w     75.00 184.00   0.50    2.50    --   94.60  45.00 -60.00  218
  9  \w     94.00 120.00   0.50    2.50    --   94.60 -82.00 -60.00   52
 10  \w    101.00 127.00   0.50    2.50    --   94.60  82.00 150.00   52
 11  \w     22.00 118.00   0.50    2.50    --   94.60 -15.00 120.00  192
 12  \w      5.00  90.00   0.50    2.50    --   94.60 -61.00  60.00  170
;
_diffrn_measurement_device 'four-circle diffractometer'
_diffrn_measurement_device_type 'XtaLAB Pro: Kappa single'
_diffrn_measurement_method '\w scans'
_diffrn_orient_matrix_type 'CrysAlisPro convention (1999,Acta A55,543-557)'
_diffrn_orient_matrix_UB_11 -0.1105705000
_diffrn_orient_matrix_UB_12 -0.0848208000
_diffrn_orient_matrix_UB_13 -0.0299582000
_diffrn_orient_matrix_UB_21 0.0238421000
_diffrn_orient_matrix_UB_22 -0.0501103000
_diffrn_orient_matrix_UB_23 -0.0687059000
_diffrn_orient_matrix_UB_31 0.0481896000
_diffrn_orient_matrix_UB_32 -0.1698096000
_diffrn_orient_matrix_UB_33 0.0352906000
_diffrn_radiation_monochromator graphite
_diffrn_radiation_probe x-ray
_diffrn_radiation_type 'Cu K\a'
_diffrn_radiation_wavelength 1.54184
_diffrn_reflns_av_R_equivalents 0.0255
_diffrn_reflns_av_unetI/netI 0.0371
_diffrn_reflns_Laue_measured_fraction_full 1.000
_diffrn_reflns_Laue_measured_fraction_max 0.965
_diffrn_reflns_limit_h_max 16
_diffrn_reflns_limit_h_min -16
_diffrn_reflns_limit_k_max 9
_diffrn_reflns_limit_k_min -9
_diffrn_reflns_limit_l_max 22
_diffrn_reflns_limit_l_min -24
_diffrn_reflns_number 11009
_diffrn_reflns_point_group_measured_fraction_full 0.800
_diffrn_reflns_point_group_measured_fraction_max 0.758
_diffrn_reflns_theta_full 67.684
_diffrn_reflns_theta_max 74.022
_diffrn_reflns_theta_min 2.375
_diffrn_source 'Rotating-anode X-ray tube'
_diffrn_source_type 'MicroMax 007 (Cu) X-ray Source'
_exptl_absorpt_coefficient_mu 2.050
_exptl_absorpt_correction_T_max 1.00000
_exptl_absorpt_correction_T_min 0.93215
_exptl_absorpt_correction_type multi-scan
_exptl_absorpt_process_details
;
CrysAlisPro 1.171.39.33c (Rigaku Oxford Diffraction, 2017)
Empirical absorption correction using spherical harmonics,
 implemented in SCALE3 ABSPACK scaling algorithm.
;
_exptl_crystal_colour 'clear light colourless'
_exptl_crystal_density_diffrn 1.449
_exptl_crystal_description block
_exptl_crystal_F_000 880
_exptl_crystal_size_max 0.12
_exptl_crystal_size_mid 0.1
_exptl_crystal_size_min 0.09
_refine_diff_density_max 0.230
_refine_diff_density_min -0.196
_refine_diff_density_rms 0.039
_refine_ls_abs_structure_details
;
 Flack x determined using 1746 quotients [(I+)-(I-)]/[(I+)+(I-)]
 (Parsons, Flack and Wagner, Acta Cryst. B69 (2013) 249-259).
;
_refine_ls_abs_structure_Flack 0.042(8)
_refine_ls_extinction_method none
_refine_ls_goodness_of_fit_ref 1.095
_refine_ls_hydrogen_treatment constr
_refine_ls_matrix_type full
_refine_ls_number_parameters 547
_refine_ls_number_reflns 5987
_refine_ls_number_restraints 1
_refine_ls_restrained_S_all 1.095
_refine_ls_R_factor_all 0.0310
_refine_ls_R_factor_gt 0.0297
_refine_ls_shift/su_max 0.001
_refine_ls_shift/su_mean 0.000
_refine_ls_structure_factor_coef Fsqd
_refine_ls_weighting_details 'w=1/[\s^2^(Fo^2^)+(0.0499P)^2^+0.0199P] where P=(Fo^2^+2Fc^2^)/3'
_refine_ls_weighting_scheme calc
_refine_ls_wR_factor_gt 0.0814
_refine_ls_wR_factor_ref 0.0819
_reflns_Friedel_coverage 0.458
_reflns_Friedel_fraction_full 0.565
_reflns_Friedel_fraction_max 0.515
_reflns_number_gt 5713
_reflns_number_total 5987
_reflns_threshold_expression 'I > 2\s(I)'
_cod_data_source_file d5sc01605c2.cif
_cod_data_source_block wk13ome
_cod_database_code 1575022
_shelx_shelxl_version_number 2018/3
_chemical_oxdiff_formula 'C94 H76 Cl4 N2 O20 '
_shelx_space_group_comment
;
The symmetry employed for this shelxl refinement is uniquely defined
by the following loop, which should always be used as a source of
symmetry information in preference to the above space-group names.
They are only intended as comments.
;
_shelx_estimated_absorpt_t_max 0.837
_shelx_estimated_absorpt_t_min 0.791
_reflns_odcompleteness_completeness 100.00
_reflns_odcompleteness_iscentric 1
_reflns_odcompleteness_theta 66.97
_olex2_refinement_description
;
1. Fixed Uiso
 At 1.2 times of:
  All C(H) groups, All C(H,H) groups
 At 1.5 times of:
  All C(H,H,H) groups
2.a Secondary CH2 refined with riding coordinates:
 C15(H15A,H15B), C51(H51A,H51B), C14(H14A,H14B), C50(H50A,H50B)
2.b Aromatic/amide H refined with riding coordinates:
 C9(H9), C6(H6), C36(H36), C19(H19), C7(H7), C39(H39), C48(H48), C18(H18),
 C17(H17), C46(H46), C47(H47), C37(H37)
2.c Idealised Me refined as rotating group:
 C56(H56A,H56B,H56C), C58(H58A,H58B,H58C), C23(H23A,H23B,H23C), C30(H30A,H30B,
 H30C), C26(H26A,H26B,H26C), C53(H53A,H53B,H53C)
;
_olex2_submission_special_instructions 'No special instructions were received'
_oxdiff_exptl_absorpt_empirical_details
;
Empirical correction (ABSPACK) includes:
- Absorption correction using spherical harmonics
- Frame scaling
;
_oxdiff_exptl_absorpt_empirical_full_max 1.131
_oxdiff_exptl_absorpt_empirical_full_min 0.901

loop_
_space_group_symop_operation_xyz
'x, y, z'
'-x, y+1/2, -z'

loop_
_atom_site_label
_atom_site_type_symbol
_atom_site_fract_x
_atom_site_fract_y
_atom_site_fract_z
_atom_site_U_iso_or_equiv
_atom_site_adp_type
_atom_site_occupancy
_atom_site_site_symmetry_order
_atom_site_calc_flag
_atom_site_refinement_flags_posn
_atom_site_refinement_flags_adp
_atom_site_refinement_flags_occupancy
_atom_site_disorder_assembly
_atom_site_disorder_group
Cl24 Cl 1.36957(5) 0.88238(9) 0.33871(3) 0.03238(16) Uani 1 1 d . . . . .
Cl54 Cl 0.06194(4) 0.24418(9) 0.23213(3) 0.03153(16) Uani 1 1 d . . . . .
O55 O 0.37109(13) 0.5154(2) 0.43900(9) 0.0250(4) Uani 1 1 d . . . . .
O59 O 0.61421(13) 0.6326(3) 0.52471(9) 0.0248(4) Uani 1 1 d . . . . .
O25 O 0.95708(14) 0.7605(3) 0.24702(9) 0.0256(4) Uani 1 1 d . . . . .
O27 O 0.86138(13) 0.4072(3) -0.03491(9) 0.0275(4) Uani 1 1 d . . . . .
O28 O 0.74056(14) 0.6616(3) 0.14164(10) 0.0278(4) Uani 1 1 d . . . . .
O52 O 0.70591(15) 0.7714(3) 0.36699(10) 0.0304(4) Uani 1 1 d . . . . .
O57 O 0.57291(13) 0.2774(2) 0.25078(9) 0.0262(4) Uani 1 1 d . . . . .
O22 O 0.79320(13) 0.2469(3) 0.14249(9) 0.0276(4) Uani 1 1 d . . . . .
O60 O 0.77174(13) 0.3616(3) 0.37098(9) 0.0286(4) Uani 1 1 d . . . . .
O29 O 1.09941(14) 0.4942(3) 0.03233(10) 0.0296(4) Uani 1 1 d . . . . .
C3 C 0.95223(18) 0.5586(3) 0.07531(13) 0.0206(5) Uani 1 1 d . . . . .
C12 C 0.91627(18) 0.6258(3) 0.13079(12) 0.0202(5) Uani 1 1 d . . . . .
C43 C 0.62459(18) 0.5429(3) 0.47719(13) 0.0203(5) Uani 1 1 d . . . . .
C5 C 1.13379(18) 0.6328(3) 0.14414(13) 0.0213(5) Uani 1 1 d . . . . .
C4 C 1.05829(19) 0.5609(3) 0.08086(13) 0.0220(5) Uani 1 1 d . . . . .
C35 C 0.41730(19) 0.3160(3) 0.28460(13) 0.0217(5) Uani 1 1 d . . . . .
C44 C 0.80236(18) 0.6593(3) 0.47876(13) 0.0217(5) Uani 1 1 d . . . . .
C45 C 0.7898(2) 0.7900(4) 0.42922(14) 0.0247(5) Uani 1 1 d . . . . .
C8 C 1.2782(2) 0.7844(3) 0.26475(14) 0.0261(6) Uani 1 1 d . . . . .
C11 C 0.98715(19) 0.6941(3) 0.19206(13) 0.0221(5) Uani 1 1 d . . . . .
C41 C 0.43000(19) 0.4522(3) 0.40055(13) 0.0206(5) Uani 1 1 d . . . . .
C42 C 0.53935(19) 0.4625(3) 0.41636(13) 0.0209(5) Uani 1 1 d . . . . .
C2 C 0.86058(19) 0.4853(3) 0.01840(13) 0.0207(5) Uani 1 1 d . . . . .
C10 C 1.09794(19) 0.7012(3) 0.19909(13) 0.0223(5) Uani 1 1 d . . . . .
C13 C 0.79820(18) 0.6089(3) 0.10944(13) 0.0212(5) Uani 1 1 d . . . . .
C34 C 0.52959(19) 0.3312(3) 0.30135(13) 0.0217(5) Uani 1 1 d . . . . .
C16 C 0.61550(18) 0.3487(3) -0.03680(13) 0.0230(5) Uani 1 1 d . . . . .
C31 C 0.73342(19) 0.5010(4) 0.47007(13) 0.0220(5) Uani 1 1 d . . . . .
C9 C 1.1729(2) 0.7768(3) 0.26006(13) 0.0253(5) Uani 1 1 d . . . . .
H9 H 1.150621 0.821979 0.297496 0.030 Uiso 1 1 calc R U . . .
C6 C 1.24347(19) 0.6422(4) 0.15196(13) 0.0248(5) Uani 1 1 d . . . . .
H6 H 1.267991 0.596640 0.115580 0.030 Uiso 1 1 calc R U . . .
C32 C 0.70634(18) 0.4137(3) 0.39736(13) 0.0214(5) Uani 1 1 d . . . . .
C36 C 0.35344(19) 0.2424(4) 0.21879(13) 0.0259(5) Uani 1 1 d . . . . .
H36 H 0.386040 0.207075 0.184862 0.031 Uiso 1 1 calc R U . . .
C1 C 0.75875(18) 0.5209(3) 0.03626(13) 0.0195(5) Uani 1 1 d . . . . .
C40 C 0.36749(18) 0.3724(3) 0.33427(12) 0.0203(5) Uani 1 1 d . . . . .
C33 C 0.58879(18) 0.3969(3) 0.36671(12) 0.0209(5) Uani 1 1 d . . . . .
C21 C 0.69496(18) 0.3583(3) 0.02977(13) 0.0211(5) Uani 1 1 d . . . . .
C15 C 0.61468(19) 0.5060(4) -0.07973(14) 0.0252(5) Uani 1 1 d . . . . .
H15A H 0.540985 0.548051 -0.103043 0.030 Uiso 1 1 calc R U . . .
H15B H 0.647886 0.484571 -0.117107 0.030 Uiso 1 1 calc R U . . .
C56 C 0.4088(2) 0.5081(4) 0.51616(14) 0.0277(6) Uani 1 1 d . . . . .
H56A H 0.457930 0.411728 0.532154 0.041 Uiso 1 1 calc R U . . .
H56B H 0.348086 0.493282 0.533417 0.041 Uiso 1 1 calc R U . . .
H56C H 0.446140 0.614217 0.535549 0.041 Uiso 1 1 calc R U . . .
C19 C 0.6509(2) 0.0770(4) 0.05837(16) 0.0290(6) Uani 1 1 d . . . . .
H19 H 0.662341 -0.017014 0.090420 0.035 Uiso 1 1 calc R U . . .
C49 C 0.88081(19) 0.6648(4) 0.54551(14) 0.0246(5) Uani 1 1 d . . . . .
C7 C 1.3144(2) 0.7163(4) 0.21131(14) 0.0270(6) Uani 1 1 d . . . . .
H7 H 1.388023 0.721540 0.216336 0.032 Uiso 1 1 calc R U . . .
C39 C 0.25603(19) 0.3500(3) 0.31718(13) 0.0235(5) Uani 1 1 d . . . . .
H39 H 0.221187 0.387037 0.349617 0.028 Uiso 1 1 calc R U . . .
C20 C 0.71313(18) 0.2237(4) 0.07834(14) 0.0238(5) Uani 1 1 d . . . . .
C51 C 0.80274(18) 0.3869(4) 0.53308(13) 0.0245(5) Uani 1 1 d . . . . .
H51A H 0.756878 0.319151 0.553623 0.029 Uiso 1 1 calc R U . . .
H51B H 0.847596 0.308030 0.516162 0.029 Uiso 1 1 calc R U . . .
C48 C 0.9514(2) 0.8020(4) 0.56369(16) 0.0301(6) Uani 1 1 d . . . . .
H48 H 1.006316 0.806334 0.609115 0.036 Uiso 1 1 calc R U . . .
C18 C 0.5721(2) 0.0693(4) -0.00875(16) 0.0303(6) Uani 1 1 d . . . . .
H18 H 0.530594 -0.031478 -0.022013 0.036 Uiso 1 1 calc R U . . .
C38 C 0.1991(2) 0.2747(4) 0.25359(13) 0.0256(5) Uani 1 1 d . . . . .
C17 C 0.5523(2) 0.2027(4) -0.05654(15) 0.0277(6) Uani 1 1 d . . . . .
H17 H 0.497155 0.195818 -0.101784 0.033 Uiso 1 1 calc R U . . .
C14 C 0.68100(19) 0.6338(4) -0.02325(13) 0.0236(5) Uani 1 1 d . . . . .
H14A H 0.634515 0.702134 -0.003443 0.028 Uiso 1 1 calc R U . . .
H14B H 0.721030 0.711833 -0.044507 0.028 Uiso 1 1 calc R U . . .
C46 C 0.8596(2) 0.9278(4) 0.44692(16) 0.0307(6) Uani 1 1 d . . . . .
H46 H 0.852995 1.018385 0.413742 0.037 Uiso 1 1 calc R U . . .
C50 C 0.8729(2) 0.5119(4) 0.58952(14) 0.0268(5) Uani 1 1 d . . . . .
H50A H 0.838862 0.542048 0.625642 0.032 Uiso 1 1 calc R U . . .
H50B H 0.944257 0.462655 0.614418 0.032 Uiso 1 1 calc R U . . .
C47 C 0.9398(2) 0.9312(4) 0.51429(17) 0.0340(7) Uani 1 1 d . . . . .
H47 H 0.987512 1.025172 0.526285 0.041 Uiso 1 1 calc R U . . .
C37 C 0.2465(2) 0.2212(4) 0.20315(14) 0.0281(6) Uani 1 1 d . . . . .
H37 H 0.204565 0.171201 0.158936 0.034 Uiso 1 1 calc R U . . .
C58 C 0.6066(3) 0.4160(4) 0.21566(16) 0.0394(7) Uani 1 1 d . . . . .
H58A H 0.622478 0.372855 0.173632 0.059 Uiso 1 1 calc R U . . .
H58B H 0.670789 0.468549 0.249187 0.059 Uiso 1 1 calc R U . . .
H58C H 0.549533 0.501111 0.200218 0.059 Uiso 1 1 calc R U . . .
C23 C 0.8031(2) 0.1219(5) 0.19722(17) 0.0403(7) Uani 1 1 d . . . . .
H23A H 0.826646 0.013578 0.182697 0.060 Uiso 1 1 calc R U . . .
H23B H 0.733887 0.105960 0.204021 0.060 Uiso 1 1 calc R U . . .
H23C H 0.855688 0.160424 0.242398 0.060 Uiso 1 1 calc R U . . .
C30 C 1.0558(2) 0.5486(4) -0.04178(14) 0.0316(6) Uani 1 1 d . . . . .
H30A H 1.014414 0.455458 -0.071065 0.047 Uiso 1 1 calc R U . . .
H30B H 1.114212 0.579898 -0.059443 0.047 Uiso 1 1 calc R U . . .
H30C H 1.009351 0.647485 -0.045053 0.047 Uiso 1 1 calc R U . . .
C26 C 0.9312(3) 0.6356(4) 0.29134(16) 0.0389(7) Uani 1 1 d . . . . .
H26A H 0.872123 0.564802 0.261818 0.058 Uiso 1 1 calc R U . . .
H26B H 0.909970 0.692707 0.328736 0.058 Uiso 1 1 calc R U . . .
H26C H 0.993652 0.563680 0.313856 0.058 Uiso 1 1 calc R U . . .
C53 C 0.6885(3) 0.9033(5) 0.31470(18) 0.0510(9) Uani 1 1 d . . . . .
H53A H 0.624600 0.877122 0.273723 0.077 Uiso 1 1 calc R U . . .
H53B H 0.750367 0.911564 0.298288 0.077 Uiso 1 1 calc R U . . .
H53C H 0.678387 1.011940 0.336125 0.077 Uiso 1 1 calc R U . . .

loop_
_atom_site_aniso_label
_atom_site_aniso_U_11
_atom_site_aniso_U_22
_atom_site_aniso_U_33
_atom_site_aniso_U_23
_atom_site_aniso_U_13
_atom_site_aniso_U_12
Cl24 0.0318(3) 0.0300(4) 0.0293(3) -0.0003(3) 0.0020(2) -0.0046(3)
Cl54 0.0222(3) 0.0343(4) 0.0352(3) 0.0021(3) 0.0057(2) -0.0009(3)
O55 0.0261(8) 0.0272(10) 0.0257(9) -0.0006(8) 0.0140(7) 0.0046(7)
O59 0.0283(8) 0.0207(10) 0.0293(9) -0.0053(8) 0.0150(7) -0.0030(7)
O25 0.0326(9) 0.0241(10) 0.0239(8) -0.0027(8) 0.0145(7) 0.0021(8)
O27 0.0244(8) 0.0313(11) 0.0311(9) -0.0086(8) 0.0150(7) -0.0040(8)
O28 0.0278(9) 0.0300(11) 0.0303(9) -0.0008(8) 0.0158(7) 0.0028(8)
O52 0.0357(9) 0.0269(11) 0.0293(9) 0.0105(8) 0.0119(8) 0.0027(8)
O57 0.0301(9) 0.0280(11) 0.0247(8) -0.0025(8) 0.0148(7) 0.0028(8)
O22 0.0279(8) 0.0266(10) 0.0314(9) 0.0115(8) 0.0138(7) 0.0043(8)
O60 0.0248(8) 0.0334(11) 0.0311(9) -0.0036(8) 0.0140(7) 0.0040(8)
O29 0.0251(8) 0.0394(12) 0.0278(9) -0.0062(9) 0.0135(7) 0.0015(8)
C3 0.0238(11) 0.0189(13) 0.0215(11) 0.0022(10) 0.0108(9) 0.0009(9)
C12 0.0227(11) 0.0178(12) 0.0221(11) 0.0035(10) 0.0102(9) 0.0016(10)
C43 0.0237(11) 0.0165(13) 0.0240(11) 0.0034(10) 0.0124(9) -0.0001(9)
C5 0.0230(11) 0.0196(13) 0.0222(11) 0.0023(10) 0.0087(9) 0.0012(10)
C4 0.0253(12) 0.0194(13) 0.0240(12) 0.0018(10) 0.0116(10) 0.0008(9)
C35 0.0239(11) 0.0190(12) 0.0230(11) 0.0018(9) 0.0089(9) 0.0019(9)
C44 0.0211(11) 0.0194(13) 0.0288(12) -0.0027(10) 0.0140(10) 0.0004(9)
C45 0.0253(11) 0.0221(14) 0.0320(13) 0.0019(11) 0.0166(10) 0.0022(9)
C8 0.0280(12) 0.0202(14) 0.0274(12) 0.0051(10) 0.0056(10) 0.0004(10)
C11 0.0265(12) 0.0209(14) 0.0213(11) 0.0025(9) 0.0114(9) 0.0030(9)
C41 0.0244(11) 0.0166(12) 0.0241(11) 0.0037(9) 0.0124(9) 0.0035(9)
C42 0.0244(11) 0.0182(13) 0.0233(11) 0.0017(10) 0.0123(10) 0.0014(9)
C2 0.0233(11) 0.0175(12) 0.0245(12) 0.0022(10) 0.0119(10) -0.0013(9)
C10 0.0250(11) 0.0176(13) 0.0261(11) 0.0040(10) 0.0106(10) 0.0014(9)
C13 0.0257(11) 0.0163(13) 0.0243(11) 0.0037(10) 0.0119(10) 0.0021(10)
C34 0.0263(12) 0.0183(13) 0.0241(11) 0.0012(9) 0.0132(9) 0.0033(9)
C16 0.0220(11) 0.0204(14) 0.0313(12) -0.0038(10) 0.0150(10) -0.0011(9)
C31 0.0233(11) 0.0207(13) 0.0247(12) 0.0000(10) 0.0117(10) 0.0015(10)
C9 0.0301(12) 0.0215(14) 0.0241(11) 0.0033(10) 0.0090(10) 0.0021(10)
C6 0.0235(11) 0.0241(14) 0.0276(12) 0.0040(11) 0.0096(10) 0.0018(10)
C32 0.0249(11) 0.0165(13) 0.0248(11) 0.0023(10) 0.0107(9) 0.0029(10)
C36 0.0280(11) 0.0238(13) 0.0259(12) 0.0004(11) 0.0091(10) 0.0017(11)
C1 0.0212(10) 0.0155(12) 0.0247(11) 0.0022(10) 0.0115(9) -0.0003(9)
C40 0.0228(11) 0.0161(12) 0.0227(11) 0.0028(10) 0.0086(9) 0.0015(9)
C33 0.0244(11) 0.0181(13) 0.0227(11) 0.0007(10) 0.0113(9) 0.0023(10)
C21 0.0206(10) 0.0172(13) 0.0302(12) 0.0007(10) 0.0147(9) -0.0009(9)
C15 0.0226(11) 0.0252(14) 0.0273(12) 0.0011(11) 0.0077(10) 0.0011(10)
C56 0.0313(13) 0.0301(15) 0.0275(13) -0.0070(11) 0.0177(11) -0.0085(11)
C19 0.0316(13) 0.0179(14) 0.0470(16) 0.0054(12) 0.0257(12) 0.0021(10)
C49 0.0229(11) 0.0246(14) 0.0292(12) -0.0028(11) 0.0125(10) 0.0012(10)
C7 0.0218(11) 0.0274(15) 0.0307(13) 0.0061(11) 0.0073(10) 0.0016(10)
C39 0.0243(11) 0.0220(14) 0.0264(11) 0.0045(10) 0.0115(9) 0.0033(10)
C20 0.0215(10) 0.0217(14) 0.0331(12) 0.0031(11) 0.0158(10) 0.0049(10)
C51 0.0239(11) 0.0214(13) 0.0282(11) 0.0016(11) 0.0084(9) 0.0016(11)
C48 0.0280(12) 0.0271(15) 0.0385(14) -0.0088(12) 0.0154(11) -0.0044(10)
C18 0.0282(12) 0.0203(14) 0.0495(17) -0.0048(12) 0.0226(12) -0.0030(10)
C38 0.0255(11) 0.0208(14) 0.0289(12) 0.0055(10) 0.0068(10) 0.0019(10)
C17 0.0241(12) 0.0258(16) 0.0361(13) -0.0080(11) 0.0139(10) -0.0035(10)
C14 0.0256(11) 0.0189(13) 0.0275(12) 0.0012(10) 0.0104(10) 0.0015(10)
C46 0.0371(14) 0.0209(14) 0.0448(15) 0.0032(12) 0.0280(12) -0.0027(11)
C50 0.0263(12) 0.0262(14) 0.0264(12) 0.0003(11) 0.0069(10) 0.0015(11)
C47 0.0314(13) 0.0294(16) 0.0501(17) -0.0088(13) 0.0253(13) -0.0093(11)
C37 0.0285(12) 0.0275(15) 0.0254(11) 0.0002(11) 0.0049(10) 0.0015(11)
C58 0.0584(18) 0.0349(18) 0.0367(15) 0.0092(13) 0.0318(14) 0.0094(14)
C23 0.0341(13) 0.0432(19) 0.0454(17) 0.0262(15) 0.0156(13) 0.0069(14)
C30 0.0355(14) 0.0405(18) 0.0251(13) -0.0069(12) 0.0185(11) -0.0112(12)
C26 0.0579(18) 0.0350(17) 0.0335(14) 0.0047(13) 0.0282(13) 0.0058(15)
C53 0.062(2) 0.043(2) 0.0449(17) 0.0242(16) 0.0132(15) 0.0006(17)

loop_
_atom_type_symbol
_atom_type_description
_atom_type_scat_dispersion_real
_atom_type_scat_dispersion_imag
_atom_type_scat_source
C C 0.0181 0.0091 'International Tables Vol C Tables 4.2.6.8 and 6.1.1.4'
H H 0.0000 0.0000 'International Tables Vol C Tables 4.2.6.8 and 6.1.1.4'
Cl Cl 0.3639 0.7018 'International Tables Vol C Tables 4.2.6.8 and 6.1.1.4'
O O 0.0492 0.0322 'International Tables Vol C Tables 4.2.6.8 and 6.1.1.4'

loop_
_geom_angle_atom_site_label_1
_geom_angle_atom_site_label_2
_geom_angle_atom_site_label_3
_geom_angle
_geom_angle_site_symmetry_1
_geom_angle_site_symmetry_3
_geom_angle_publ_flag
C41 O55 C56 121.04(19) . . ?
C11 O25 C26 114.4(2) . . ?
C45 O52 C53 117.5(2) . . ?
C34 O57 C58 112.9(2) . . ?
C20 O22 C23 117.0(2) . . ?
C4 O29 C30 118.6(2) . . ?
C12 C3 C2 109.0(2) . . ?
C4 C3 C12 121.7(2) . . ?
C4 C3 C2 129.2(2) . . ?
C3 C12 C13 109.7(2) . . ?
C11 C12 C3 120.8(2) . . ?
C11 C12 C13 129.5(2) . . ?
O59 C43 C42 128.0(2) . . ?
O59 C43 C31 123.0(2) . . ?
C42 C43 C31 108.9(2) . . ?
C10 C5 C4 119.8(2) . . ?
C6 C5 C4 121.0(2) . . ?
C6 C5 C10 119.2(2) . . ?
O29 C4 C3 125.5(2) . . ?
O29 C4 C5 116.0(2) . . ?
C3 C4 C5 118.5(2) . . ?
C36 C35 C34 120.7(2) . . ?
C36 C35 C40 118.9(2) . . ?
C40 C35 C34 120.3(2) . . ?
C45 C44 C31 126.7(2) . . ?
C49 C44 C45 121.6(2) . . ?
C49 C44 C31 111.7(2) . . ?
O52 C45 C44 115.2(2) . . ?
O52 C45 C46 125.9(2) . . ?
C44 C45 C46 118.9(2) . . ?
C9 C8 Cl24 119.3(2) . . ?
C9 C8 C7 121.9(2) . . ?
C7 C8 Cl24 118.8(2) . . ?
O25 C11 C10 117.7(2) . . ?
C12 C11 O25 123.3(2) . . ?
C12 C11 C10 119.0(2) . . ?
O55 C41 C42 127.7(2) . . ?
O55 C41 C40 113.7(2) . . ?
C42 C41 C40 118.5(2) . . ?
C41 C42 C43 131.9(2) . . ?
C41 C42 C33 120.4(2) . . ?
C33 C42 C43 107.6(2) . . ?
O27 C2 C3 127.8(2) . . ?
O27 C2 C1 123.3(2) . . ?
C3 C2 C1 108.9(2) . . ?
C5 C10 C11 120.2(2) . . ?
C9 C10 C5 119.1(2) . . ?
C9 C10 C11 120.7(2) . . ?
O28 C13 C12 127.4(2) . . ?
O28 C13 C1 124.6(2) . . ?
C12 C13 C1 107.9(2) . . ?
O57 C34 C35 117.7(2) . . ?
C33 C34 O57 123.5(2) . . ?
C33 C34 C35 118.8(2) . . ?
C21 C16 C15 110.6(2) . . ?
C21 C16 C17 120.5(3) . . ?
C17 C16 C15 128.9(2) . . ?
C43 C31 C51 112.1(2) . . ?
C44 C31 C43 111.4(2) . . ?
C44 C31 C32 114.9(2) . . ?
C44 C31 C51 101.82(19) . . ?
C32 C31 C43 104.28(19) . . ?
C32 C31 C51 112.6(2) . . ?
C8 C9 C10 119.5(2) . . ?
C8 C9 H9 120.3 . . ?
C10 C9 H9 120.3 . . ?
C5 C6 H6 119.7 . . ?
C7 C6 C5 120.6(2) . . ?
C7 C6 H6 119.7 . . ?
O60 C32 C31 124.9(2) . . ?
O60 C32 C33 126.8(2) . . ?
C33 C32 C31 108.3(2) . . ?
C35 C36 H36 119.3 . . ?
C37 C36 C35 121.4(2) . . ?
C37 C36 H36 119.3 . . ?
C2 C1 C14 110.28(19) . . ?
C13 C1 C2 104.27(19) . . ?
C13 C1 C14 112.9(2) . . ?
C21 C1 C2 109.8(2) . . ?
C21 C1 C13 118.0(2) . . ?
C21 C1 C14 101.71(19) . . ?
C35 C40 C41 120.0(2) . . ?
C39 C40 C35 119.0(2) . . ?
C39 C40 C41 120.9(2) . . ?
C42 C33 C32 110.3(2) . . ?
C34 C33 C42 121.6(2) . . ?
C34 C33 C32 128.1(2) . . ?
C16 C21 C1 110.8(2) . . ?
C16 C21 C20 120.9(2) . . ?
C20 C21 C1 128.1(2) . . ?
C16 C15 H15A 111.1 . . ?
C16 C15 H15B 111.1 . . ?
C16 C15 C14 103.5(2) . . ?
H15A C15 H15B 109.0 . . ?
C14 C15 H15A 111.1 . . ?
C14 C15 H15B 111.1 . . ?
O55 C56 H56A 109.5 . . ?
O55 C56 H56B 109.5 . . ?
O55 C56 H56C 109.5 . . ?
H56A C56 H56B 109.5 . . ?
H56A C56 H56C 109.5 . . ?
H56B C56 H56C 109.5 . . ?
C20 C19 H19 120.2 . . ?
C18 C19 H19 120.2 . . ?
C18 C19 C20 119.5(3) . . ?
C44 C49 C48 120.0(3) . . ?
C44 C49 C50 110.5(2) . . ?
C48 C49 C50 129.6(2) . . ?
C8 C7 H7 120.2 . . ?
C6 C7 C8 119.7(2) . . ?
C6 C7 H7 120.2 . . ?
C40 C39 H39 120.3 . . ?
C38 C39 C40 119.3(2) . . ?
C38 C39 H39 120.3 . . ?
O22 C20 C21 116.0(2) . . ?
O22 C20 C19 125.2(2) . . ?
C21 C20 C19 118.7(2) . . ?
C31 C51 H51A 110.7 . . ?
C31 C51 H51B 110.7 . . ?
H51A C51 H51B 108.8 . . ?
C50 C51 C31 105.4(2) . . ?
C50 C51 H51A 110.7 . . ?
C50 C51 H51B 110.7 . . ?
C49 C48 H48 120.7 . . ?
C47 C48 C49 118.5(3) . . ?
C47 C48 H48 120.7 . . ?
C19 C18 H18 118.9 . . ?
C17 C18 C19 122.2(3) . . ?
C17 C18 H18 118.9 . . ?
C39 C38 Cl54 119.9(2) . . ?
C39 C38 C37 122.5(2) . . ?
C37 C38 Cl54 117.58(19) . . ?
C16 C17 H17 120.9 . . ?
C18 C17 C16 118.2(2) . . ?
C18 C17 H17 120.9 . . ?
C1 C14 H14A 110.8 . . ?
C1 C14 H14B 110.8 . . ?
C15 C14 C1 104.6(2) . . ?
C15 C14 H14A 110.8 . . ?
C15 C14 H14B 110.8 . . ?
H14A C14 H14B 108.9 . . ?
C45 C46 H46 120.4 . . ?
C45 C46 C47 119.1(3) . . ?
C47 C46 H46 120.4 . . ?
C49 C50 C51 103.4(2) . . ?
C49 C50 H50A 111.1 . . ?
C49 C50 H50B 111.1 . . ?
C51 C50 H50A 111.1 . . ?
C51 C50 H50B 111.1 . . ?
H50A C50 H50B 109.0 . . ?
C48 C47 C46 121.9(3) . . ?
C48 C47 H47 119.1 . . ?
C46 C47 H47 119.1 . . ?
C36 C37 C38 118.8(2) . . ?
C36 C37 H37 120.6 . . ?
C38 C37 H37 120.6 . . ?
O57 C58 H58A 109.5 . . ?
O57 C58 H58B 109.5 . . ?
O57 C58 H58C 109.5 . . ?
H58A C58 H58B 109.5 . . ?
H58A C58 H58C 109.5 . . ?
H58B C58 H58C 109.5 . . ?
O22 C23 H23A 109.5 . . ?
O22 C23 H23B 109.5 . . ?
O22 C23 H23C 109.5 . . ?
H23A C23 H23B 109.5 . . ?
H23A C23 H23C 109.5 . . ?
H23B C23 H23C 109.5 . . ?
O29 C30 H30A 109.5 . . ?
O29 C30 H30B 109.5 . . ?
O29 C30 H30C 109.5 . . ?
H30A C30 H30B 109.5 . . ?
H30A C30 H30C 109.5 . . ?
H30B C30 H30C 109.5 . . ?
O25 C26 H26A 109.5 . . ?
O25 C26 H26B 109.5 . . ?
O25 C26 H26C 109.5 . . ?
H26A C26 H26B 109.5 . . ?
H26A C26 H26C 109.5 . . ?
H26B C26 H26C 109.5 . . ?
O52 C53 H53A 109.5 . . ?
O52 C53 H53B 109.5 . . ?
O52 C53 H53C 109.5 . . ?
H53A C53 H53B 109.5 . . ?
H53A C53 H53C 109.5 . . ?
H53B C53 H53C 109.5 . . ?

loop_
_geom_bond_atom_site_label_1
_geom_bond_atom_site_label_2
_geom_bond_distance
_geom_bond_site_symmetry_2
_geom_bond_publ_flag
Cl24 C8 1.737(3) . ?
Cl54 C38 1.745(3) . ?
O55 C41 1.351(3) . ?
O55 C56 1.436(3) . ?
O59 C43 1.215(3) . ?
O25 C11 1.375(3) . ?
O25 C26 1.428(4) . ?
O27 C2 1.219(3) . ?
O28 C13 1.217(3) . ?
O52 C45 1.365(3) . ?
O52 C53 1.425(4) . ?
O57 C34 1.372(3) . ?
O57 C58 1.438(4) . ?
O22 C20 1.369(3) . ?
O22 C23 1.432(3) . ?
O60 C32 1.221(3) . ?
O29 C4 1.354(3) . ?
O29 C30 1.446(3) . ?
C3 C12 1.431(3) . ?
C3 C4 1.376(3) . ?
C3 C2 1.472(3) . ?
C12 C11 1.371(3) . ?
C12 C13 1.488(3) . ?
C43 C42 1.490(3) . ?
C43 C31 1.533(3) . ?
C5 C4 1.432(3) . ?
C5 C10 1.424(3) . ?
C5 C6 1.415(3) . ?
C35 C34 1.421(3) . ?
C35 C36 1.417(3) . ?
C35 C40 1.421(3) . ?
C44 C45 1.388(4) . ?
C44 C31 1.518(4) . ?
C44 C49 1.382(3) . ?
C45 C46 1.391(4) . ?
C8 C9 1.371(4) . ?
C8 C7 1.401(4) . ?
C11 C10 1.432(3) . ?
C41 C42 1.383(3) . ?
C41 C40 1.439(3) . ?
C42 C33 1.441(3) . ?
C2 C1 1.531(3) . ?
C10 C9 1.413(3) . ?
C13 C1 1.527(3) . ?
C34 C33 1.369(3) . ?
C16 C21 1.387(3) . ?
C16 C15 1.495(4) . ?
C16 C17 1.397(4) . ?
C31 C32 1.520(3) . ?
C31 C51 1.561(3) . ?
C9 H9 0.9500 . ?
C6 H6 0.9500 . ?
C6 C7 1.365(4) . ?
C32 C33 1.482(3) . ?
C36 H36 0.9500 . ?
C36 C37 1.360(4) . ?
C1 C21 1.513(3) . ?
C1 C14 1.557(3) . ?
C40 C39 1.416(3) . ?
C21 C20 1.392(4) . ?
C15 H15A 0.9900 . ?
C15 H15B 0.9900 . ?
C15 C14 1.540(4) . ?
C56 H56A 0.9800 . ?
C56 H56B 0.9800 . ?
C56 H56C 0.9800 . ?
C19 H19 0.9500 . ?
C19 C20 1.396(4) . ?
C19 C18 1.390(4) . ?
C49 C48 1.394(4) . ?
C49 C50 1.504(4) . ?
C7 H7 0.9500 . ?
C39 H39 0.9500 . ?
C39 C38 1.366(4) . ?
C51 H51A 0.9900 . ?
C51 H51B 0.9900 . ?
C51 C50 1.544(4) . ?
C48 H48 0.9500 . ?
C48 C47 1.378(4) . ?
C18 H18 0.9500 . ?
C18 C17 1.374(4) . ?
C38 C37 1.404(4) . ?
C17 H17 0.9500 . ?
C14 H14A 0.9900 . ?
C14 H14B 0.9900 . ?
C46 H46 0.9500 . ?
C46 C47 1.401(4) . ?
C50 H50A 0.9900 . ?
C50 H50B 0.9900 . ?
C47 H47 0.9500 . ?
C37 H37 0.9500 . ?
C58 H58A 0.9800 . ?
C58 H58B 0.9800 . ?
C58 H58C 0.9800 . ?
C23 H23A 0.9800 . ?
C23 H23B 0.9800 . ?
C23 H23C 0.9800 . ?
C30 H30A 0.9800 . ?
C30 H30B 0.9800 . ?
C30 H30C 0.9800 . ?
C26 H26A 0.9800 . ?
C26 H26B 0.9800 . ?
C26 H26C 0.9800 . ?
C53 H53A 0.9800 . ?
C53 H53B 0.9800 . ?
C53 H53C 0.9800 . ?

loop_
_geom_torsion_atom_site_label_1
_geom_torsion_atom_site_label_2
_geom_torsion_atom_site_label_3
_geom_torsion_atom_site_label_4
_geom_torsion
_geom_torsion_site_symmetry_1
_geom_torsion_site_symmetry_2
_geom_torsion_site_symmetry_3
_geom_torsion_site_symmetry_4
_geom_torsion_publ_flag
Cl24 C8 C9 C10 178.34(19) . . . . ?
Cl24 C8 C7 C6 -178.5(2) . . . . ?
Cl54 C38 C37 C36 -179.5(2) . . . . ?
O55 C41 C42 C43 -0.5(5) . . . . ?
O55 C41 C42 C33 -176.0(2) . . . . ?
O55 C41 C40 C35 173.4(2) . . . . ?
O55 C41 C40 C39 -6.1(3) . . . . ?
O59 C43 C42 C41 -7.0(5) . . . . ?
O59 C43 C42 C33 168.9(3) . . . . ?
O59 C43 C31 C44 -46.0(3) . . . . ?
O59 C43 C31 C32 -170.5(2) . . . . ?
O59 C43 C31 C51 67.4(3) . . . . ?
O25 C11 C10 C5 179.3(2) . . . . ?
O25 C11 C10 C9 -1.1(4) . . . . ?
O27 C2 C1 C13 176.0(2) . . . . ?
O27 C2 C1 C21 48.7(3) . . . . ?
O27 C2 C1 C14 -62.5(3) . . . . ?
O28 C13 C1 C2 178.3(2) . . . . ?
O28 C13 C1 C21 -59.7(3) . . . . ?
O28 C13 C1 C14 58.6(3) . . . . ?
O52 C45 C46 C47 177.7(2) . . . . ?
O57 C34 C33 C42 175.8(2) . . . . ?
O57 C34 C33 C32 -3.9(4) . . . . ?
O60 C32 C33 C42 175.4(3) . . . . ?
O60 C32 C33 C34 -4.9(5) . . . . ?
C3 C12 C11 O25 180.0(2) . . . . ?
C3 C12 C11 C10 1.5(4) . . . . ?
C3 C12 C13 O28 -175.3(3) . . . . ?
C3 C12 C13 C1 1.5(3) . . . . ?
C3 C2 C1 C13 -3.6(3) . . . . ?
C3 C2 C1 C21 -130.9(2) . . . . ?
C3 C2 C1 C14 117.8(2) . . . . ?
C12 C3 C4 O29 177.2(2) . . . . ?
C12 C3 C4 C5 0.0(4) . . . . ?
C12 C3 C2 O27 -174.9(3) . . . . ?
C12 C3 C2 C1 4.7(3) . . . . ?
C12 C11 C10 C5 -2.1(4) . . . . ?
C12 C11 C10 C9 177.5(2) . . . . ?
C12 C13 C1 C2 1.3(3) . . . . ?
C12 C13 C1 C21 123.4(2) . . . . ?
C12 C13 C1 C14 -118.4(2) . . . . ?
C43 C42 C33 C34 -173.0(2) . . . . ?
C43 C42 C33 C32 6.8(3) . . . . ?
C43 C31 C32 O60 179.2(2) . . . . ?
C43 C31 C32 C33 -3.3(3) . . . . ?
C43 C31 C51 C50 -93.9(2) . . . . ?
C5 C10 C9 C8 0.7(4) . . . . ?
C5 C6 C7 C8 -0.4(4) . . . . ?
C4 C3 C12 C11 -0.5(4) . . . . ?
C4 C3 C12 C13 178.9(2) . . . . ?
C4 C3 C2 O27 2.1(5) . . . . ?
C4 C3 C2 C1 -178.3(3) . . . . ?
C4 C5 C10 C11 1.7(4) . . . . ?
C4 C5 C10 C9 -177.9(2) . . . . ?
C4 C5 C6 C7 177.7(3) . . . . ?
C35 C34 C33 C42 -4.7(4) . . . . ?
C35 C34 C33 C32 175.6(2) . . . . ?
C35 C36 C37 C38 0.3(4) . . . . ?
C35 C40 C39 C38 0.1(4) . . . . ?
C44 C45 C46 C47 -0.5(4) . . . . ?
C44 C31 C32 O60 56.9(3) . . . . ?
C44 C31 C32 C33 -125.6(2) . . . . ?
C44 C31 C51 C50 25.3(2) . . . . ?
C44 C49 C48 C47 1.0(4) . . . . ?
C44 C49 C50 C51 16.9(3) . . . . ?
C45 C44 C31 C43 -73.6(3) . . . . ?
C45 C44 C31 C32 44.7(3) . . . . ?
C45 C44 C31 C51 166.7(2) . . . . ?
C45 C44 C49 C48 -1.7(4) . . . . ?
C45 C44 C49 C50 177.1(2) . . . . ?
C45 C46 C47 C48 -0.1(4) . . . . ?
C11 C12 C13 O28 4.0(5) . . . . ?
C11 C12 C13 C1 -179.2(3) . . . . ?
C11 C10 C9 C8 -178.9(2) . . . . ?
C41 C42 C33 C34 3.4(4) . . . . ?
C41 C42 C33 C32 -176.8(2) . . . . ?
C41 C40 C39 C38 179.6(2) . . . . ?
C42 C43 C31 C44 131.9(2) . . . . ?
C42 C43 C31 C32 7.4(3) . . . . ?
C42 C43 C31 C51 -114.7(2) . . . . ?
C42 C41 C40 C35 -4.0(4) . . . . ?
C42 C41 C40 C39 176.5(2) . . . . ?
C2 C3 C12 C11 176.8(2) . . . . ?
C2 C3 C12 C13 -3.8(3) . . . . ?
C2 C3 C4 O29 0.6(4) . . . . ?
C2 C3 C4 C5 -176.6(3) . . . . ?
C2 C1 C21 C16 -96.9(2) . . . . ?
C2 C1 C21 C20 77.9(3) . . . . ?
C2 C1 C14 C15 87.8(2) . . . . ?
C10 C5 C4 O29 -178.1(2) . . . . ?
C10 C5 C4 C3 -0.7(4) . . . . ?
C10 C5 C6 C7 -0.1(4) . . . . ?
C13 C12 C11 O25 0.7(4) . . . . ?
C13 C12 C11 C10 -177.8(2) . . . . ?
C13 C1 C21 C16 143.9(2) . . . . ?
C13 C1 C21 C20 -41.3(4) . . . . ?
C13 C1 C14 C15 -156.0(2) . . . . ?
C34 C35 C36 C37 177.5(3) . . . . ?
C34 C35 C40 C41 2.7(4) . . . . ?
C34 C35 C40 C39 -177.8(2) . . . . ?
C16 C21 C20 O22 -179.8(2) . . . . ?
C16 C21 C20 C19 1.1(4) . . . . ?
C16 C15 C14 C1 27.6(2) . . . . ?
C31 C43 C42 C41 175.2(3) . . . . ?
C31 C43 C42 C33 -8.9(3) . . . . ?
C31 C44 C45 O52 0.4(4) . . . . ?
C31 C44 C45 C46 178.7(2) . . . . ?
C31 C44 C49 C48 -179.3(2) . . . . ?
C31 C44 C49 C50 -0.5(3) . . . . ?
C31 C32 C33 C42 -2.0(3) . . . . ?
C31 C32 C33 C34 177.7(3) . . . . ?
C31 C51 C50 C49 -26.0(3) . . . . ?
C9 C8 C7 C6 1.1(4) . . . . ?
C6 C5 C4 O29 4.1(4) . . . . ?
C6 C5 C4 C3 -178.5(2) . . . . ?
C6 C5 C10 C11 179.5(2) . . . . ?
C6 C5 C10 C9 0.0(4) . . . . ?
C32 C31 C51 C50 148.9(2) . . . . ?
C36 C35 C34 O57 2.0(4) . . . . ?
C36 C35 C34 C33 -177.4(2) . . . . ?
C36 C35 C40 C41 -178.2(2) . . . . ?
C36 C35 C40 C39 1.3(4) . . . . ?
C1 C21 C20 O22 5.9(4) . . . . ?
C1 C21 C20 C19 -173.3(2) . . . . ?
C40 C35 C34 O57 -178.9(2) . . . . ?
C40 C35 C34 C33 1.6(4) . . . . ?
C40 C35 C36 C37 -1.6(4) . . . . ?
C40 C41 C42 C43 176.5(3) . . . . ?
C40 C41 C42 C33 1.0(4) . . . . ?
C40 C39 C38 Cl54 179.4(2) . . . . ?
C40 C39 C38 C37 -1.4(4) . . . . ?
C21 C16 C15 C14 -16.0(3) . . . . ?
C21 C16 C17 C18 -0.8(4) . . . . ?
C21 C1 C14 C15 -28.7(2) . . . . ?
C15 C16 C21 C1 -2.7(3) . . . . ?
C15 C16 C21 C20 -178.0(2) . . . . ?
C15 C16 C17 C18 176.4(3) . . . . ?
C56 O55 C41 C42 -39.3(4) . . . . ?
C56 O55 C41 C40 143.6(2) . . . . ?
C19 C18 C17 C16 1.3(4) . . . . ?
C49 C44 C45 O52 -176.9(2) . . . . ?
C49 C44 C45 C46 1.4(4) . . . . ?
C49 C44 C31 C43 103.9(2) . . . . ?
C49 C44 C31 C32 -137.8(2) . . . . ?
C49 C44 C31 C51 -15.8(3) . . . . ?
C49 C48 C47 C46 -0.1(4) . . . . ?
C7 C8 C9 C10 -1.3(4) . . . . ?
C39 C38 C37 C36 1.2(4) . . . . ?
C20 C19 C18 C17 -0.5(4) . . . . ?
C51 C31 C32 O60 -59.1(3) . . . . ?
C51 C31 C32 C33 118.4(2) . . . . ?
C48 C49 C50 C51 -164.5(3) . . . . ?
C18 C19 C20 O22 -179.7(2) . . . . ?
C18 C19 C20 C21 -0.6(4) . . . . ?
C17 C16 C21 C1 174.9(2) . . . . ?
C17 C16 C21 C20 -0.3(4) . . . . ?
C17 C16 C15 C14 166.6(3) . . . . ?
C14 C1 C21 C16 19.9(3) . . . . ?
C14 C1 C21 C20 -165.3(2) . . . . ?
C50 C49 C48 C47 -177.6(3) . . . . ?
C58 O57 C34 C35 107.1(3) . . . . ?
C58 O57 C34 C33 -73.4(3) . . . . ?
C23 O22 C20 C21 171.0(2) . . . . ?
C23 O22 C20 C19 -9.9(4) . . . . ?
C30 O29 C4 C3 54.9(4) . . . . ?
C30 O29 C4 C5 -127.9(2) . . . . ?
C26 O25 C11 C12 75.5(3) . . . . ?
C26 O25 C11 C10 -106.0(3) . . . . ?
C53 O52 C45 C44 179.1(3) . . . . ?
C53 O52 C45 C46 0.9(4) . . . . ?
